data_1008703
loop_
_publ_author_name
'Samaras, D.'
'Kotrotsios, G.'
'Collomb, A.'
'Guitel, J. C.'
'Stergiou, A. C.'

_publ_section_title
;
 Crystal structure of a barium hexagallate: Barium \b-gallate
;
_journal_coden_ASTM SSIOD3
_journal_issue 2
_journal_name_full 'Solid State Ionics'
_journal_page_first 143
_journal_page_last 149
_journal_paper_doi 10.1016/0167-2738(86)90205-5
_journal_volume 21
_journal_year 1986
_chemical_formula_structural 'Ba.65 Ga10.8 O16.84'
_chemical_formula_sum 'Ba0.65 Ga10.8 O16.84'
_chemical_name_systematic
;
Barium gallium oxide (0.7/10.8/16.8) - \b
;
_space_group_IT_number 194
_symmetry_cell_setting hexagonal
_symmetry_Int_Tables_number 194
_symmetry_space_group_name_Hall '-P 6c 2c'
_symmetry_space_group_name_H-M 'P 63/m m c'
_cell_angle_alpha 90
_cell_angle_beta 90
_cell_angle_gamma 120
_cell_formula_units_Z 2
_cell_length_a 5.859(2)
_cell_length_b 5.859(2)
_cell_length_c 23.19199(900)
_cell_volume 689.5
_refine_ls_R_factor_all 0.018
_cod_original_formula_sum 'Ba.65 Ga10.8 O16.84'
_cod_database_code 1008703

loop_
_symmetry_equiv_pos_as_xyz
x,y,z
-y,x-y,z
y-x,-x,z
-y,-x,z
y-x,y,z
x,x-y,z
-x,-y,-z
y,y-x,-z
x-y,x,-z
y,x,-z
x-y,-y,-z
-x,y-x,-z
-x,-y,1/2+z
y,y-x,1/2+z
x-y,x,1/2+z
y,x,1/2+z
x-y,-y,1/2+z
-x,y-x,1/2+z
x,y,1/2-z
-y,x-y,1/2-z
y-x,-x,1/2-z
-y,-x,1/2-z
y-x,y,1/2-z
x,x-y,1/2-z

loop_
_atom_site_label
_atom_site_type_symbol
_atom_site_symmetry_multiplicity
_atom_site_Wyckoff_symbol
_atom_site_fract_x
_atom_site_fract_y
_atom_site_fract_z
_atom_site_occupancy
_atom_site_attached_hydrogens
_atom_site_calc_flag
Ba1 Ba2+ 6 h 0.6781(11) 0.3562 0.25 0.216(2) 0 d
Ga1 Ga3+ 12 k 0.83359(6) 0.66718 0.10729(2) 0.982(4) 0 d
Ga2 Ga3+ 4 f 0.3333 0.6667 0.02430(4) 0.899(6) 0 d
Ga3 Ga3+ 4 f 0.3333 0.6667 0.17538(4) 1. 0 d
Ga4 Ga3+ 2 a 0. 0. 0. 1. 0 d
Ga5 Ga3+ 12 k 0.8415(29) 0.683 0.1737(8) 0.018(1) 0 d
O1 O2- 12 k 0.1558(4) 0.3116 0.0522(1) 0.94(1) 0 d
O2 O2- 12 k 0.5071(5) 0.0142 0.1507(1) 1. 0 d
O3 O2- 4 f 0.6667 0.3333 0.0579(3) 1. 0 d
O4 O2- 4 e 0. 0. 0.1460(2) 1. 0 d
O5 O2- 6 h 0.2860(21) 0.572 0.25 0.33 0 d
O6 O2- 6 h 0.8723(93) 0.7446 0.25 0.07(1) 0 d

loop_
_atom_type_symbol
_atom_type_oxidation_number
Ba2+ 2.000
Ga3+ 3.000
O2- -2.000
